data_4321747
loop_
_publ_author_name
'P. Shiv Halasyamani'
'Robin J. Francis'
'Susan M. Walker'
'Dermot O'Hare'

_publ_contact_author_address
;
Inorganic Chemistry Laboratory
University of Oxford
South Parks Rd.
Oxford
OX1 3QR
;
_publ_contact_author_email 'dermot.ohare@chem.ox.ac.uk '
_publ_contact_author_fax ' 01865 272 690 '
_publ_contact_author_name 'Prof. Dermot O'Hare'
_publ_contact_author_phone ' 01865 272 658 '
_publ_section_title
;
 New Layered Uranium(VI) Molybdates: Syntheses and Structures of
 (NH~3~(CH~2~)~3~NH~3~)(H~3~O)~2~(UO~2~)~3~(MoO~4~)~5~,
 C(NH~2~)~3~(OH)(MoO~4~), (C~4~H~12~N~2~)(UO~2~)(MoO~4~)~2~, and
 (C~5~H~14~N~2~)(UO~2~)(MoO~4~)~2.H~2~O
;
_journal_name_full 'Inorganic Chemistry'
_journal_page_first 271
_journal_page_last 279
_journal_paper_doi 10.1021/ic980836r
_journal_volume 38
_journal_year 1999
_chemical_compound_source 'hydrothermal synthesis'
_chemical_formula_moiety 'C5 H16 U1 MO2 O11 N2'
_chemical_formula_structural 'C5 H16 U1 MO2 O11 N2'
_chemical_formula_sum 'C5 H16 Mo2 N2 O11 U'
_chemical_formula_weight 710.09
_chemical_name_systematic
;
 
 ?
;
_space_group_IT_number 61
_symmetry_cell_setting orthorhombic
_symmetry_Int_Tables_number 61
_symmetry_space_group_name_Hall '-P 2ac 2ab'
_symmetry_space_group_name_H-M 'P b c a'
_atom_sites_solution_hydrogens geom
_atom_sites_solution_primary direct
_atom_sites_solution_secondary difmap
_cell_angle_alpha 90
_cell_angle_beta 90
_cell_angle_gamma 90
_cell_formula_units_Z 8
_cell_length_a 12.697(1)
_cell_length_b 13.247(1)
_cell_length_c 17.793(1)
_cell_measurement_reflns_used 25
_cell_measurement_temperature 150.0(2)
_cell_measurement_theta_max 0
_cell_measurement_theta_min 0
_cell_volume 2992.7(4)
_computing_molecular_graphics 'Ortep-3 for Windows (Farrugia, 1997)'
_computing_publication_material 'WinGX publication routines (Farrugia, 1997)'
_computing_structure_refinement 'SHELXL-93 (Sheldrick, 1993)'
_diffrn_ambient_temperature 150.0(2)
_diffrn_radiation_monochromator graphite
_diffrn_radiation_source 'fine-focus sealed tube'
_diffrn_radiation_type MoK\a
_diffrn_radiation_wavelength 0.71073
_diffrn_reflns_av_R_equivalents 0.0560
_diffrn_reflns_av_sigmaI/netI 0.0253
_diffrn_reflns_limit_h_max 15
_diffrn_reflns_limit_h_min 0
_diffrn_reflns_limit_k_max 16
_diffrn_reflns_limit_k_min 0
_diffrn_reflns_limit_l_max 22
_diffrn_reflns_limit_l_min 0
_diffrn_reflns_number 3073
_diffrn_reflns_theta_max 26.48
_diffrn_reflns_theta_min 2.5
_exptl_absorpt_coefficient_mu 12.5
_exptl_crystal_colour yellow
_exptl_crystal_density_diffrn 3.139
_exptl_crystal_density_method none
_exptl_crystal_description prism
_exptl_crystal_F_000 2568
_exptl_crystal_size_max 0.25
_exptl_crystal_size_mid 0.10
_exptl_crystal_size_min 0.10
_refine_diff_density_max 1.661
_refine_diff_density_min -1.831
_refine_diff_density_rms 0.317
_refine_ls_extinction_method none
_refine_ls_goodness_of_fit_all 1.415
_refine_ls_goodness_of_fit_obs 1.432
_refine_ls_matrix_type full
_refine_ls_number_parameters 156
_refine_ls_number_reflns 3073
_refine_ls_number_restraints 0
_refine_ls_restrained_S_all 1.415
_refine_ls_R_factor_all 0.0487
_refine_ls_R_factor_obs 0.0476
_refine_ls_shift/esd_max 0.002
_refine_ls_shift/esd_mean 0
_refine_ls_structure_factor_coef Fsqd
_refine_ls_weighting_details 'w=1/[\s^2^(Fo^2^)+(0.0453P)^2^+49.0955P] where P=(Fo^2^+2Fc^2^)/3'
_refine_ls_weighting_scheme calc
_refine_ls_wR_factor_all 0.119
_refine_ls_wR_factor_obs 0.1186
_reflns_number_observed 2980
_reflns_number_total 3073
_reflns_observed_criterion >2sigma(I)
_cod_data_source_file ic980836r_4.cif
_cod_data_source_block umomethylpiperazine
_cod_depositor_comments
;
The following automatic conversions were performed:

'_refine_ls_weighting_scheme' value 'calc
w=1/[\s^2^(Fo^2^)+(0.0453P)^2^+49.0955P] where P=(Fo^2^+2Fc^2^)/3'
was changed to 'calc'. New tag '_refine_ls_weighting_details' was
created. The value of the new tag was set to
'w=1/[\s^2^(Fo^2^)+(0.0453P)^2^+49.0955P] where P=(Fo^2^+2Fc^2^)/3'.

Automatic conversion script
Id: cif_fix_values 3143 2015-03-26 13:38:13Z robertas 
;
_cod_original_cell_volume 2992.7(3)
_cod_original_formula_sum 'C5 H16 Mo2 N2 O11 U1'
_cod_database_code 4321747

loop_
_symmetry_equiv_pos_as_xyz
'x, y, z'
'-x+1/2, y+1/2, z'
'x, -y+1/2, z+1/2'
'-x+1/2, -y, z+1/2'
'-x, -y, -z'
'x-1/2, -y-1/2, -z'
'-x, y-1/2, -z-1/2'
'x-1/2, y, -z-1/2'

loop_
_atom_site_aniso_label
_atom_site_aniso_U_11
_atom_site_aniso_U_22
_atom_site_aniso_U_33
_atom_site_aniso_U_23
_atom_site_aniso_U_13
_atom_site_aniso_U_12
U1 0.0032(2) 0.0042(2) 0.0122(2) -0.0003(1) 0.0003(1) -0.0002(1)
Mo1 0.0032(4) 0.0034(4) 0.0182(5) -0.0021(3) 0.0003(3) 0.0000(3)
Mo2 0.0039(4) 0.0089(4) 0.0150(4) -0.0035(3) -0.0008(3) -0.0002(3)
O1 0.007(3) 0.005(3) 0.013(3) 0.000(3) -0.001(3) 0.001(3)
O2 0.007(3) 0.008(3) 0.020(4) -0.005(3) -0.004(3) -0.002(3)
O3 0.009(3) 0.007(3) 0.030(4) -0.006(3) 0.003(3) 0.001(3)
O4 0.013(3) 0.008(3) 0.031(5) 0.003(3) -0.007(3) 0.007(3)
O5 0.005(3) 0.024(4) 0.014(4) 0.001(3) 0.007(3) -0.001(3)
O6 0.016(4) 0.002(3) 0.031(5) 0.003(3) 0.005(3) -0.001(3)
O7 0.010(4) 0.008(3) 0.029(4) -0.007(3) -0.002(3) 0.001(3)
O8 0.019(4) 0.023(4) 0.023(4) 0.001(3) 0.001(3) 0.004(3)
O9 0.008(4) 0.018(4) 0.036(5) -0.016(4) -0.001(3) 0.005(3)
O10 0.025(5) 0.028(5) 0.023(5) -0.001(4) 0.000(4) -0.008(4)
O11 0.019(4) 0.016(4) 0.042(5) 0.006(4) -0.010(4) -0.004(3)

loop_
_atom_site_label
_atom_site_type_symbol
_atom_site_fract_x
_atom_site_fract_y
_atom_site_fract_z
_atom_site_U_iso_or_equiv
_atom_site_thermal_displace_type
_atom_site_occupancy
_atom_site_calc_flag
_atom_site_refinement_flags
_atom_site_disorder_group
U1 U 0.14654(3) 0.20952(3) 0.52314(2) 0.0065(1) Uani 1 d . .
Mo1 Mo 0.12089(6) -0.08598(6) 0.52922(5) 0.0083(2) Uani 1 d . .
Mo2 Mo 0.09551(6) 0.63083(6) 0.42235(5) 0.0093(2) Uani 1 d . .
O1 O 0.3211(5) 0.1555(5) 0.5028(4) 0.008(1) Uani 1 d . .
O2 O -0.0344(6) 0.1575(5) 0.5298(4) 0.011(1) Uani 1 d . .
O3 O 0.0391(6) 0.3454(5) 0.5590(5) 0.015(2) Uani 1 d . .
O4 O 0.1270(6) 0.2414(6) 0.4273(5) 0.017(2) Uani 1 d . .
O5 O 0.1668(5) 0.1767(6) 0.6193(4) 0.015(2) Uani 1 d . .
O6 O 0.1379(6) 0.0361(5) 0.4902(5) 0.016(2) Uani 1 d . .
O7 O 0.2437(6) -0.1485(5) 0.5358(5) 0.016(2) Uani 1 d . .
O8 O 0.0692(6) -0.0736(6) 0.6181(5) 0.022(2) Uani 1 d . .
O9 O 0.1025(6) 0.5041(6) 0.3983(5) 0.021(2) Uani 1 d . .
O10 O 0.1360(7) 0.7005(6) 0.3472(5) 0.025(2) Uani 1 d . .
O11 O 0.2549(7) 0.8824(6) 0.3308(5) 0.025(2) Uani 1 d . .
N1 N -0.0652(8) 0.0423(8) 0.7093(6) 0.023(2) Uiso 1 d . .
H1A H -0.0249(8) 0.0107(8) 0.6702(6) 0.029 Uiso 1 calc R .
H1B H -0.1297(8) 0.0661(8) 0.6875(6) 0.029 Uiso 1 calc R .
N2 N -0.0798(8) 0.3987(7) 0.3637(5) 0.018(2) Uiso 1 d . .
H2A H -0.1149(8) 0.3685(7) 0.4059(5) 0.023 Uiso 1 calc R .
H2B H -0.0132(8) 0.4241(7) 0.3809(5) 0.023 Uiso 1 calc R .
C1 C -0.0616(9) 0.3205(9) 0.3050(7) 0.021(2) Uiso 1 d . .
H1C H -0.1275(9) 0.2925(9) 0.2888(7) 0.026 Uiso 1 calc R .
H1D H -0.0190(9) 0.2668(9) 0.3250(7) 0.026 Uiso 1 calc R .
C2 C -0.005(1) 0.129(1) 0.7390(8) 0.028(3) Uiso 1 d . .
H2A H 0.004(1) 0.178(1) 0.6996(8) 0.035 Uiso 1 calc R .
H2B H 0.063(1) 0.107(1) 0.7549(8) 0.035 Uiso 1 calc R .
C3 C -0.090(1) -0.0346(9) 0.7682(7) 0.021(2) Uiso 1 d . .
H3 H -0.025(1) -0.0644(9) 0.7851(7) 0.026 Uiso 1 calc R .
C4 C 0.1434(8) 0.5172(8) 0.6647(6) 0.016(2) Uiso 1 d . .
H4A H 0.2113(8) 0.5420(8) 0.6797(6) 0.02 Uiso 1 calc R .
H4B H 0.1539(8) 0.4688(8) 0.6252(6) 0.02 Uiso 1 calc R .
C5 C -0.157(1) -0.115(1) 0.7371(8) 0.032(3) Uiso 1 d . .
H5A H -0.227(2) -0.089(2) 0.729(5) 0.039 Uiso 1 calc R .
H5B H -0.160(6) -0.170(3) 0.771(2) 0.039 Uiso 1 calc R .
H5C H -0.129(4) -0.137(5) 0.690(2) 0.039 Uiso 1 calc R .

loop_
_atom_type_symbol
_atom_type_description
_atom_type_scat_dispersion_real
_atom_type_scat_dispersion_imag
_atom_type_scat_source
C C 0.0033 0.0016 'International Tables Vol C Tables 4.2.6.8 and 6.1.1.4'
H H 0 0 'International Tables Vol C Tables 4.2.6.8 and 6.1.1.4'
O O 0.0106 0.006 'International Tables Vol C Tables 4.2.6.8 and 6.1.1.4'
N N 0.0061 0.0033 'International Tables Vol C Tables 4.2.6.8 and 6.1.1.4'
Mo Mo -1.6832 0.6857 'International Tables Vol C Tables 4.2.6.8 and 6.1.1.4'
U U -9.6767 9.6646 'International Tables Vol C Tables 4.2.6.8 and 6.1.1.4'

loop_
_geom_angle_atom_site_label_1
_geom_angle_atom_site_label_2
_geom_angle_atom_site_label_3
_geom_angle
_geom_angle_site_symmetry_1
_geom_angle_site_symmetry_3
O4 U1 O5 179.6(3) . .
O4 U1 O3 89.8(3) . .
O5 U1 O3 90.6(3) . .
O4 U1 O7 89.1(3) . 2
O5 U1 O7 91.0(3) . 2
O3 U1 O7 72.8(3) . 2
O4 U1 O1 93.2(3) . .
O5 U1 O1 86.4(3) . .
O3 U1 O1 145.2(2) . .
O7 U1 O1 72.6(2) 2 .
O4 U1 O6 89.2(3) . .
O5 U1 O6 90.5(3) . .
O3 U1 O6 141.5(3) . .
O7 U1 O6 145.6(3) 2 .
O1 U1 O6 73.2(2) . .
O4 U1 O2 89.0(3) . .
O5 U1 O2 91.2(3) . .
O3 U1 O2 69.6(2) . .
O7 U1 O2 142.3(2) 2 .
O1 U1 O2 145.1(2) . .
O6 U1 O2 72.0(2) . .
O8 Mo1 O7 108.6(4) . .
O8 Mo1 O6 108.7(4) . .
O7 Mo1 O6 110.2(4) . .
O8 Mo1 O2 110.8(4) . 5_556
O7 Mo1 O2 109.4(3) . 5_556
O6 Mo1 O2 109.1(4) . 5_556
O10 Mo2 O9 108.4(4) . .
O10 Mo2 O3 110.0(4) . 5_566
O9 Mo2 O3 105.6(3) . 5_566
O10 Mo2 O1 110.2(4) . 2
O9 Mo2 O1 109.9(4) . 2
O3 Mo2 O1 112.6(3) 5_566 2
Mo2 O1 U1 136.6(4) 2_545 .
Mo1 O2 U1 135.2(4) 5_556 .
Mo2 O3 U1 138.5(4) 5_566 .
Mo1 O6 U1 142.3(5) . .
Mo1 O7 U1 152.9(4) . 2_545
C2 N1 C3 113(1) . .
C4 N2 C1 111.9(9) 5_566 .
N2 C1 C2 108(1) . 3_554
N1 C2 C1 112(1) . 3
C5 C3 N1 110(1) . .
C5 C3 C4 111(1) . 7_557
N1 C3 C4 109.6(9) . 7_557
N2 C4 C3 111.4(9) 5_566 7_567

loop_
_geom_bond_atom_site_label_1
_geom_bond_atom_site_label_2
_geom_bond_distance
_geom_bond_site_symmetry_2
U1 O4 1.774(8) .
U1 O5 1.783(8) .
U1 O3 2.346(7) .
U1 O7 2.352(7) 2
U1 O1 2.357(7) .
U1 O6 2.373(7) .
U1 O2 2.401(7) .
Mo1 O8 1.721(9) .
Mo1 O7 1.770(8) .
Mo1 O6 1.774(7) .
Mo1 O2 1.791(7) 5_556
Mo2 O10 1.704(9) .
Mo2 O9 1.735(8) .
Mo2 O3 1.770(7) 5_566
Mo2 O1 1.810(7) 2
O1 Mo2 1.810(7) 2_545
O2 Mo1 1.791(7) 5_556
O3 Mo2 1.770(7) 5_566
O7 U1 2.352(7) 2_545
N1 C2 1.48(2) .
N1 C3 1.49(1) .
N2 C4 1.46(1) 5_566
N2 C1 1.49(1) .
C1 C2 1.53(2) 3_554
C2 C1 1.53(2) 3
C3 C5 1.48(2) .
C3 C4 1.53(2) 7_557
C4 N2 1.46(1) 5_566
C4 C3 1.53(2) 7_567
